data_1532952
loop_
_publ_author_name
'Moyer, R.O.jr.'
'Toby, B.H.'

_publ_section_title
;
 Ca2 Ir D5: an order-disorder transition
;
_journal_name_full 'Journal of Alloys Compd.'
_journal_page_first 99
_journal_page_last 103
_journal_volume 363
_journal_year 2004
_chemical_formula_sum 'Ca2 D5.03 Ir'
_chemical_name_systematic 'Ca2 Ir D5.03'
_space_group_IT_number 139
_symmetry_space_group_name_Hall '-I 4 2'
_symmetry_space_group_name_H-M 'I 4/m m m'
_cell_angle_alpha 90
_cell_angle_beta 90
_cell_angle_gamma 90
_cell_formula_units_Z 2
_cell_length_a 5.0314
_cell_length_b 5.0314
_cell_length_c 7.4373
_cell_volume 188.275
_citation_journal_id_ASTM JALCEU
_cod_data_source_file Moyer_JALCEU_2004_1342.cif
_cod_data_source_block D5.03Ca2Ir1
_cod_original_cell_volume 188.2752
_cod_original_formula_sum 'D5.03 Ca2 Ir1'
_cod_database_code 1532952

loop_
_symmetry_equiv_pos_as_xyz
x,y,z
-y,x,z
-x,-y,z
y,-x,z
x,-y,-z
y,x,-z
-x,y,-z
-y,-x,-z
-x,-y,-z
y,-x,-z
x,y,-z
-y,x,-z
-x,y,z
-y,-x,z
x,-y,z
y,x,z
x+1/2,y+1/2,z+1/2
-y+1/2,x+1/2,z+1/2
-x+1/2,-y+1/2,z+1/2
y+1/2,-x+1/2,z+1/2
x+1/2,-y+1/2,-z+1/2
y+1/2,x+1/2,-z+1/2
-x+1/2,y+1/2,-z+1/2
-y+1/2,-x+1/2,-z+1/2
-x+1/2,-y+1/2,-z+1/2
y+1/2,-x+1/2,-z+1/2
x+1/2,y+1/2,-z+1/2
-y+1/2,x+1/2,-z+1/2
-x+1/2,y+1/2,z+1/2
-y+1/2,-x+1/2,z+1/2
x+1/2,-y+1/2,z+1/2
y+1/2,x+1/2,z+1/2

loop_
_atom_site_label
_atom_site_type_symbol
_atom_site_fract_x
_atom_site_fract_y
_atom_site_fract_z
_atom_site_occupancy
_atom_site_U_iso_or_equiv
Ca1 Ca 0.5 0 0.25 1 0.0
D2 D 0.2362 0.2362 0 0.988 0.0
Ir1 Ir 0 0 0 1 0.0
D1 D 0 0 0.2427 0.541 0.0
